data_7014200
loop_
_publ_author_name
'Besenyei, G\'abor'
'P\'ark\'anyi, L\'aszl\'o'
'Szalontai, G\'abor'
'Holly, S\'andor'
'P\'apai, Imre'
'Keresztury, G\'abor'
'Nagy, Andrea'

_publ_section_title
;
 N-benzoylimido complexes of palladium. Synthesis, structural
 characterisation and structure-reactivity relationship.
;
_journal_issue 13
_journal_name_full 'Dalton transactions (Cambridge, England : 2003)'
_journal_page_first 2041
_journal_page_last 2050
_journal_paper_doi 10.1039/b403200d
_journal_year 2004
_chemical_formula_sum 'C57 H48 Br Cl2 N O P4 Pd2'
_chemical_formula_weight 1250.45
_chemical_name_systematic
;
?
;
_space_group_IT_number 92
_symmetry_cell_setting tetragonal
_symmetry_space_group_name_Hall 'P 4abw 2nw'
_symmetry_space_group_name_H-M 'P 41 21 2'
_atom_sites_solution_hydrogens geom
_atom_sites_solution_primary direct
_atom_sites_solution_secondary difmap
_audit_creation_method SHELXL-97
_cell_angle_alpha 90.00
_cell_angle_beta 90.00
_cell_angle_gamma 90.00
_cell_formula_units_Z 4
_cell_length_a 15.079(1)
_cell_length_b 15.079(1)
_cell_length_c 25.970(3)
_cell_measurement_reflns_used 25
_cell_measurement_temperature 293(2)
_cell_measurement_theta_max 36.38
_cell_measurement_theta_min 30.70
_cell_volume 5905.0(9)
_computing_structure_refinement 'SHELXL-97 (Sheldrick, 1997)'
_computing_structure_solution 'SHELXS-97 (Sheldrick, 1990)'
_diffrn_ambient_temperature 293(2)
_diffrn_measured_fraction_theta_max 0.985
_diffrn_measurement_device_type 'Enraf-Nonius CAD4'
_diffrn_measurement_method \w--2\q
_diffrn_radiation_monochromator graphite
_diffrn_radiation_source 'fine-focus sealed tube'
_diffrn_radiation_type CuK\a
_diffrn_radiation_wavelength 1.54180
_diffrn_reflns_av_R_equivalents 0.0888
_diffrn_reflns_av_sigmaI/netI 0.1041
_diffrn_reflns_limit_h_max 18
_diffrn_reflns_limit_h_min -18
_diffrn_reflns_limit_k_max 18
_diffrn_reflns_limit_k_min -18
_diffrn_reflns_limit_l_max 32
_diffrn_reflns_limit_l_min -32
_diffrn_reflns_number 13245
_diffrn_reflns_theta_full 75.49
_diffrn_reflns_theta_max 75.49
_diffrn_reflns_theta_min 4.48
_diffrn_standards_decay_% 2
_diffrn_standards_interval_time 60
_diffrn_standards_number 3
_exptl_absorpt_coefficient_mu 7.846
_exptl_absorpt_correction_T_max 1.0000
_exptl_absorpt_correction_T_min 0.6526
_exptl_absorpt_correction_type psi-scan
_exptl_crystal_colour orange
_exptl_crystal_density_diffrn 1.407
_exptl_crystal_density_method 'not measured'
_exptl_crystal_description plate
_exptl_crystal_F_000 2504
_exptl_crystal_size_max 0.25
_exptl_crystal_size_mid 0.20
_exptl_crystal_size_min 0.12
_refine_diff_density_max 1.330
_refine_diff_density_min -1.147
_refine_diff_density_rms 0.111
_refine_ls_abs_structure_details 'Flack H D (1983), Acta Cryst. A39, 876-881'
_refine_ls_abs_structure_Flack 0.00(2)
_refine_ls_extinction_method none
_refine_ls_goodness_of_fit_ref 1.041
_refine_ls_hydrogen_treatment mixed
_refine_ls_matrix_type full
_refine_ls_number_parameters 284
_refine_ls_number_reflns 6031
_refine_ls_number_restraints 34
_refine_ls_restrained_S_all 1.310
_refine_ls_R_factor_all 0.0690
_refine_ls_R_factor_gt 0.0610
_refine_ls_shift/su_max 0.033
_refine_ls_shift/su_mean 0.002
_refine_ls_structure_factor_coef Fsqd
_refine_ls_weighting_details 'calc w=1/[\s^2^(Fo^2^)+(0.1004P)^2^+0.0000P] where P=(Fo^2^+2Fc^2^)/3'
_refine_ls_weighting_scheme calc
_refine_ls_wR_factor_gt 0.1501
_refine_ls_wR_factor_ref 0.1564
_reflns_number_gt 5118
_reflns_number_total 6031
_reflns_threshold_expression >2sigma(I)
_cod_data_source_file b403200d.txt
_cod_data_source_block 3c
_cod_database_code 7014200

loop_
_symmetry_equiv_pos_as_xyz
'x, y, z'
'-y+1/2, x+1/2, z+1/4'
'-x, -y, z+1/2'
'y+1/2, -x+1/2, z+3/4'
'x+1/2, -y+1/2, -z+3/4'
'y, x, -z'
'-x+1/2, y+1/2, -z+1/4'
'-y, -x, -z+1/2'

loop_
_atom_site_label
_atom_site_type_symbol
_atom_site_fract_x
_atom_site_fract_y
_atom_site_fract_z
_atom_site_U_iso_or_equiv
_atom_site_adp_type
_atom_site_occupancy
_atom_site_symmetry_multiplicity
_atom_site_calc_flag
_atom_site_refinement_flags
_atom_site_disorder_assembly
_atom_site_disorder_group
Pd1 Pd 0.14212(4) 0.23639(3) 0.046720(19) 0.04275(18) Uani 1 1 d . . .
Br1 Br -0.2327(2) -0.0258(4) 0.13626(15) 0.1319(12) Uani 0.50 1 d PU . .
Cl1 Cl 0.14947(18) 0.36379(14) 0.09795(8) 0.0669(5) Uani 1 1 d . . .
P1 P 0.22914(13) 0.14869(13) 0.10093(7) 0.0458(4) Uani 1 1 d . . .
P3 P 0.04009(14) 0.29960(13) -0.00872(8) 0.0465(4) Uani 1 1 d . . .
O1 O 0.0674(12) 0.0245(11) -0.0425(4) 0.088(5) Uani 0.50 1 d PDU . .
N1 N 0.1336(4) 0.1336(4) 0.0000 0.0493(19) Uani 1 2 d SD . .
C1 C 0.2495(5) 0.0399(6) 0.0732(3) 0.0502(17) Uani 1 1 d . . .
H1A H 0.1935 0.0083 0.0714 0.065 Uiso 1 1 calc R . .
H1B H 0.2881 0.0072 0.0962 0.065 Uiso 1 1 calc R . .
C3 C 0.0722(4) 0.0722(4) 0.0000 0.071(4) Uani 1 2 d SD . .
C4 C -0.0040(7) 0.0482(11) 0.0286(5) 0.080(8) Uani 0.50 1 d PGD . .
C5 C -0.0729(10) -0.0064(12) 0.0124(5) 0.094(8) Uani 0.50 1 d PG . .
H5 H -0.0738 -0.0277 -0.0212 0.122 Uiso 0.50 1 calc PR . .
C6 C -0.1404(9) -0.0291(12) 0.0464(6) 0.140(15) Uani 0.50 1 d PG . .
H6 H -0.1865 -0.0655 0.0355 0.182 Uiso 0.50 1 calc PR . .
C7 C -0.1390(8) 0.0028(12) 0.0966(6) 0.084(6) Uani 0.50 1 d PGU . .
C8 C -0.0701(9) 0.0573(11) 0.1128(5) 0.094(8) Uani 0.50 1 d PG . .
H8 H -0.0692 0.0786 0.1464 0.123 Uiso 0.50 1 calc PR . .
C9 C -0.0026(8) 0.0800(10) 0.0788(6) 0.081(7) Uani 0.50 1 d PG . .
H9 H 0.0434 0.1165 0.0897 0.105 Uiso 0.50 1 calc PR . .
C1P C 0.3373(3) 0.1894(4) 0.1209(2) 0.057(2) Uani 1 1 d G . .
C2P C 0.3606(5) 0.2759(4) 0.1085(3) 0.075(3) Uani 1 1 d G . .
H2P H 0.3218 0.3112 0.0896 0.098 Uiso 1 1 calc R . .
C3P C 0.4419(5) 0.3098(5) 0.1243(3) 0.100(5) Uani 1 1 d G . .
H3P H 0.4576 0.3677 0.1160 0.130 Uiso 1 1 calc R . .
C4P C 0.4999(4) 0.2570(7) 0.1524(4) 0.104(4) Uani 1 1 d GU . .
H4P H 0.5543 0.2796 0.1630 0.136 Uiso 1 1 calc R . .
C5P C 0.4766(5) 0.1704(7) 0.1648(3) 0.110(5) Uani 1 1 d G . .
H5P H 0.5153 0.1351 0.1837 0.143 Uiso 1 1 calc R . .
C6P C 0.3952(5) 0.1366(5) 0.1490(3) 0.084(3) Uani 1 1 d G . .
H6P H 0.3796 0.0787 0.1573 0.109 Uiso 1 1 calc R . .
C7P C 0.1737(4) 0.1216(4) 0.1617(2) 0.0552(19) Uani 1 1 d G . .
C8P C 0.1865(5) 0.0413(4) 0.1870(3) 0.074(3) Uani 1 1 d G . .
H8P H 0.2247 -0.0008 0.1732 0.097 Uiso 1 1 calc R . .
C9P C 0.1420(6) 0.0241(5) 0.2327(3) 0.088(4) Uani 1 1 d G . .
H9P H 0.1505 -0.0296 0.2496 0.115 Uiso 1 1 calc R . .
C10P C 0.0847(7) 0.0871(6) 0.2533(3) 0.093(4) Uani 1 1 d G . .
H10P H 0.0550 0.0755 0.2839 0.121 Uiso 1 1 calc R . .
C11P C 0.0720(7) 0.1674(6) 0.2280(3) 0.108(5) Uani 1 1 d G . .
H11P H 0.0337 0.2095 0.2418 0.140 Uiso 1 1 calc R . .
C12P C 0.1165(6) 0.1846(4) 0.1822(3) 0.088(4) Uani 1 1 d G . .
H12P H 0.1080 0.2383 0.1653 0.114 Uiso 1 1 calc R . .
C13P C -0.0696(3) 0.2788(5) 0.0172(3) 0.062(2) Uani 1 1 d G . .
C14P C -0.1362(4) 0.2348(6) -0.0096(2) 0.080(3) Uani 1 1 d G . .
H14P H -0.1263 0.2160 -0.0432 0.104 Uiso 1 1 calc R . .
C15P C -0.2175(4) 0.2189(8) 0.0138(3) 0.105(5) Uani 1 1 d G . .
H15P H -0.2621 0.1895 -0.0041 0.137 Uiso 1 1 calc R . .
C16P C -0.2323(4) 0.2470(9) 0.0641(3) 0.113(5) Uani 1 1 d G . .
H16P H -0.2867 0.2364 0.0798 0.146 Uiso 1 1 calc R . .
C17P C -0.1657(6) 0.2910(9) 0.0909(3) 0.128(7) Uani 1 1 d G . .
H17P H -0.1756 0.3098 0.1245 0.166 Uiso 1 1 calc R . .
C18P C -0.0844(5) 0.3069(7) 0.0674(3) 0.101(4) Uani 1 1 d GU . .
H18P H -0.0399 0.3364 0.0854 0.131 Uiso 1 1 calc R . .
C19P C 0.0432(4) 0.4177(3) -0.0220(3) 0.061(2) Uani 1 1 d G . .
C20P C -0.0320(4) 0.4611(5) -0.0400(3) 0.084(3) Uani 1 1 d G . .
H20P H -0.0854 0.4307 -0.0427 0.110 Uiso 1 1 calc R . .
C21P C -0.0273(5) 0.5500(5) -0.0539(4) 0.115(6) Uani 1 1 d G . .
H21P H -0.0776 0.5791 -0.0659 0.149 Uiso 1 1 calc R . .
C22P C 0.0526(6) 0.5955(3) -0.0497(4) 0.098(4) Uani 1 1 d G . .
H22P H 0.0557 0.6550 -0.0590 0.127 Uiso 1 1 calc R . .
C23P C 0.1277(5) 0.5521(4) -0.0317(3) 0.091(4) Uani 1 1 d G . .
H23P H 0.1812 0.5825 -0.0290 0.118 Uiso 1 1 calc R . .
C24P C 0.1230(4) 0.4632(4) -0.0178(3) 0.067(2) Uani 1 1 d G . .
H24P H 0.1733 0.4341 -0.0058 0.087 Uiso 1 1 calc R . .

loop_
_atom_site_aniso_label
_atom_site_aniso_U_11
_atom_site_aniso_U_22
_atom_site_aniso_U_33
_atom_site_aniso_U_23
_atom_site_aniso_U_13
_atom_site_aniso_U_12
Pd1 0.0457(3) 0.0405(3) 0.0420(3) 0.0001(2) -0.0047(2) -0.0043(2)
Br1 0.0789(15) 0.196(2) 0.1207(18) 0.0693(18) -0.0045(14) -0.0405(16)
Cl1 0.0905(15) 0.0511(10) 0.0591(10) -0.0109(8) -0.0147(11) -0.0059(11)
P1 0.0480(9) 0.0464(9) 0.0430(8) 0.0070(7) -0.0026(7) -0.0046(7)
P3 0.0468(10) 0.0441(9) 0.0485(9) 0.0005(7) -0.0070(8) 0.0010(7)
O1 0.088(7) 0.076(7) 0.099(7) -0.020(6) -0.029(6) -0.015(6)
N1 0.049(3) 0.049(3) 0.049(4) 0.004(3) -0.004(3) 0.000(4)
C1 0.043(4) 0.057(4) 0.050(4) 0.009(3) -0.003(3) -0.001(3)
C3 0.047(4) 0.047(4) 0.118(12) 0.014(5) -0.014(5) -0.004(5)
C4 0.039(9) 0.060(11) 0.14(2) 0.007(12) -0.036(11) -0.013(8)
C5 0.089(17) 0.098(18) 0.094(17) 0.012(14) -0.019(14) -0.025(14)
C6 0.079(17) 0.12(2) 0.22(4) 0.02(3) -0.03(2) -0.061(18)
C7 0.074(8) 0.096(8) 0.083(8) 0.007(7) -0.006(6) -0.006(7)
C8 0.032(8) 0.096(17) 0.16(2) 0.005(17) 0.009(11) -0.013(9)
C9 0.078(14) 0.054(10) 0.112(17) 0.008(11) -0.049(14) -0.017(9)
C1P 0.052(5) 0.071(6) 0.048(4) 0.001(4) 0.000(3) -0.011(4)
C2P 0.061(5) 0.083(7) 0.081(6) -0.013(5) 0.010(5) -0.022(5)
C3P 0.085(8) 0.114(11) 0.102(9) -0.030(8) 0.015(7) -0.045(8)
C4P 0.088(6) 0.122(7) 0.103(6) -0.014(6) -0.005(5) -0.023(6)
C5P 0.078(8) 0.165(16) 0.086(8) 0.007(9) -0.031(7) -0.007(9)
C6P 0.063(6) 0.125(10) 0.063(5) 0.012(6) -0.019(5) -0.009(7)
C7P 0.050(4) 0.065(5) 0.050(4) 0.000(3) 0.004(3) -0.009(3)
C8P 0.082(7) 0.076(6) 0.066(5) 0.019(5) 0.010(5) 0.011(5)
C9P 0.102(9) 0.090(8) 0.073(7) 0.027(6) 0.020(6) -0.003(7)
C10P 0.108(10) 0.104(10) 0.067(6) 0.011(6) 0.029(7) 0.011(8)
C11P 0.137(14) 0.101(10) 0.085(8) 0.014(7) 0.056(9) 0.025(9)
C12P 0.104(9) 0.086(8) 0.074(6) 0.005(6) 0.033(6) 0.013(7)
C13P 0.062(5) 0.063(5) 0.061(5) -0.010(4) -0.007(4) 0.008(4)
C14P 0.061(5) 0.099(8) 0.079(6) -0.008(6) -0.001(5) -0.019(5)
C15P 0.051(6) 0.156(14) 0.109(10) -0.024(10) -0.006(6) -0.030(7)
C16P 0.065(7) 0.185(18) 0.088(8) -0.008(10) 0.016(6) -0.013(9)
C17P 0.090(10) 0.21(2) 0.086(8) -0.024(11) 0.030(7) -0.024(12)
C18P 0.092(6) 0.121(7) 0.090(6) -0.013(6) 0.001(5) -0.010(6)
C19P 0.084(6) 0.049(4) 0.049(4) -0.001(3) -0.007(4) 0.004(4)
C20P 0.081(7) 0.064(6) 0.108(9) 0.002(6) -0.035(7) 0.017(5)
C21P 0.153(15) 0.070(7) 0.122(11) 0.012(8) -0.046(11) 0.030(8)
C22P 0.128(12) 0.054(6) 0.112(10) 0.005(6) -0.023(9) -0.006(7)
C23P 0.132(11) 0.057(6) 0.084(7) 0.011(5) -0.022(7) -0.014(7)
C24P 0.099(7) 0.042(4) 0.059(5) 0.001(3) -0.007(4) -0.009(4)

loop_
_atom_type_symbol
_atom_type_description
_atom_type_scat_dispersion_real
_atom_type_scat_dispersion_imag
_atom_type_scat_source
C C 0.0181 0.0091 'International Tables Vol C Tables 4.2.6.8 and 6.1.1.4'
H H 0.0000 0.0000 'International Tables Vol C Tables 4.2.6.8 and 6.1.1.4'
Cl Cl 0.3639 0.7018 'International Tables Vol C Tables 4.2.6.8 and 6.1.1.4'
N N 0.0311 0.0180 'International Tables Vol C Tables 4.2.6.8 and 6.1.1.4'
P P 0.2955 0.4335 'International Tables Vol C Tables 4.2.6.8 and 6.1.1.4'
Pd Pd 0.1215 3.9337 'International Tables Vol C Tables 4.2.6.8 and 6.1.1.4'
Br Br -0.6763 1.2805 'International Tables Vol C Tables 4.2.6.8 and 6.1.1.4'
O O 0.0492 0.0322 'International Tables Vol C Tables 4.2.6.8 and 6.1.1.4'

loop_
_geom_angle_atom_site_label_1
_geom_angle_atom_site_label_2
_geom_angle_atom_site_label_3
_geom_angle
_geom_angle_site_symmetry_1
_geom_angle_site_symmetry_3
_geom_angle_publ_flag
N1 Pd1 P3 84.13(6) . . ?
N1 Pd1 P1 87.85(5) . . ?
P3 Pd1 P1 169.29(7) . . ?
N1 Pd1 Cl1 176.50(8) . . ?
P3 Pd1 Cl1 92.70(8) . . ?
P1 Pd1 Cl1 95.48(8) . . ?
N1 Pd1 Pd1 36.98(18) . 6 ?
P3 Pd1 Pd1 90.38(6) . 6 ?
P1 Pd1 Pd1 87.44(5) . 6 ?
Cl1 Pd1 Pd1 141.91(7) . 6 ?
C1P P1 C1 105.4(3) . . ?
C1P P1 C7P 103.8(3) . . ?
C1 P1 C7P 102.6(3) . . ?
C1P P1 Pd1 119.0(2) . . ?
C1 P1 Pd1 111.5(3) . . ?
C7P P1 Pd1 112.9(2) . . ?
C13P P3 C19P 105.3(4) . . ?
C13P P3 C1 105.4(3) . 6 ?
C19P P3 C1 103.4(3) . 6 ?
C13P P3 Pd1 107.7(3) . . ?
C19P P3 Pd1 120.4(2) . . ?
C1 P3 Pd1 113.5(3) 6 . ?
C4 O1 C9 109.5(19) 6 6 ?
C4 O1 C3 85.2(10) 6 . ?
C9 O1 C3 163(2) 6 . ?
C3 N1 Pd1 126.98(18) . . ?
C3 N1 Pd1 126.97(18) . 6 ?
Pd1 N1 Pd1 106.0(4) . 6 ?
P1 C1 P3 115.5(4) . 6 ?
N1 C3 O1 115.1(7) . . ?
N1 C3 O1 115.1(7) . 6 ?
O1 C3 O1 129.8(14) . 6 ?
N1 C3 C4 139.0(7) . . ?
O1 C3 C4 104.7(11) . . ?
O1 C3 C4 26.4(8) 6 . ?
O1 C4 C5 162.3(16) 6 . ?
O1 C4 C9 45.1(11) 6 . ?
C5 C4 C9 120.0 . . ?
O1 C4 C3 68.4(6) 6 . ?
C5 C4 C3 126.8(10) . . ?
C9 C4 C3 113.1(10) . . ?
C6 C5 C4 120.0 . . ?
C7 C6 C5 120.0 . . ?
C6 C7 C8 120.0 . . ?
C6 C7 Br1 116.3(9) . . ?
C8 C7 Br1 123.6(9) . . ?
C9 C8 C7 120.0 . . ?
C8 C9 C4 120.0 . . ?
C2P C1P C6P 120.0 . . ?
C2P C1P P1 118.6(4) . . ?
C6P C1P P1 121.4(4) . . ?
C3P C2P C1P 120.0 . . ?
C4P C3P C2P 120.0 . . ?
C3P C4P C5P 120.0 . . ?
C6P C5P C4P 120.0 . . ?
C5P C6P C1P 120.0 . . ?
C8P C7P C12P 120.0 . . ?
C8P C7P P1 122.5(4) . . ?
C12P C7P P1 117.5(4) . . ?
C7P C8P C9P 120.0 . . ?
C10P C9P C8P 120.0 . . ?
C9P C10P C11P 120.0 . . ?
C10P C11P C12P 120.0 . . ?
C11P C12P C7P 120.0 . . ?
C14P C13P C18P 120.0 . . ?
C14P C13P P3 123.8(4) . . ?
C18P C13P P3 116.2(4) . . ?
C15P C14P C13P 120.0 . . ?
C14P C15P C16P 120.0 . . ?
C17P C16P C15P 120.0 . . ?
C16P C17P C18P 120.0 . . ?
C17P C18P C13P 120.0 . . ?
C20P C19P C24P 120.0 . . ?
C20P C19P P3 120.3(4) . . ?
C24P C19P P3 119.5(4) . . ?
C21P C20P C19P 120.0 . . ?
C20P C21P C22P 120.0 . . ?
C21P C22P C23P 120.0 . . ?
C22P C23P C24P 120.0 . . ?
C23P C24P C19P 120.0 . . ?

loop_
_geom_bond_atom_site_label_1
_geom_bond_atom_site_label_2
_geom_bond_distance
_geom_bond_site_symmetry_2
_geom_bond_publ_flag
Pd1 N1 1.972(5) . ?
Pd1 P3 2.313(2) . ?
Pd1 P1 2.3350(19) . ?
Pd1 Cl1 2.339(2) . ?
Pd1 Pd1 3.1512(11) 6 ?
Br1 C7 1.801(9) . ?
P1 C1P 1.817(5) . ?
P1 C1 1.817(9) . ?
P1 C7P 1.832(5) . ?
P3 C13P 1.813(5) . ?
P3 C19P 1.814(5) . ?
P3 C1 1.837(8) 6 ?
O1 C4 0.632(18) 6 ?
O1 C9 1.045(11) 6 ?
O1 C3 1.3206(9) . ?
N1 C3 1.310(7) . ?
N1 Pd1 1.972(5) 6 ?
C1 P3 1.836(8) 6 ?
C3 O1 1.3206(9) 6 ?
C3 C4 1.416(7) . ?
C4 O1 0.632(18) 6 ?
C4 C5 1.3900 . ?
C4 C9 1.3900 . ?
C5 C6 1.3900 . ?
C6 C7 1.3900 . ?
C7 C8 1.3900 . ?
C8 C9 1.3900 . ?
C1P C2P 1.3900 . ?
C1P C6P 1.3900 . ?
C2P C3P 1.3900 . ?
C3P C4P 1.3900 . ?
C4P C5P 1.3900 . ?
C5P C6P 1.3900 . ?
C7P C8P 1.3900 . ?
C7P C12P 1.3900 . ?
C8P C9P 1.3900 . ?
C9P C10P 1.3900 . ?
C10P C11P 1.3900 . ?
C11P C12P 1.3900 . ?
C13P C14P 1.3900 . ?
C13P C18P 1.3900 . ?
C14P C15P 1.3900 . ?
C15P C16P 1.3900 . ?
C16P C17P 1.3900 . ?
C17P C18P 1.3900 . ?
C19P C20P 1.3900 . ?
C19P C24P 1.3900 . ?
C20P C21P 1.3900 . ?
C21P C22P 1.3900 . ?
C22P C23P 1.3900 . ?
C23P C24P 1.3900 . ?

loop_
_geom_torsion_atom_site_label_1
_geom_torsion_atom_site_label_2
_geom_torsion_atom_site_label_3
_geom_torsion_atom_site_label_4
_geom_torsion
_geom_torsion_site_symmetry_1
_geom_torsion_site_symmetry_2
_geom_torsion_site_symmetry_3
_geom_torsion_site_symmetry_4
_geom_torsion_publ_flag
N1 Pd1 P1 C1P 126.2(3) . . . . ?
P3 Pd1 P1 C1P 167.7(4) . . . . ?
Cl1 Pd1 P1 C1P -52.7(3) . . . . ?
Pd1 Pd1 P1 C1P 89.2(3) 6 . . . ?
N1 Pd1 P1 C1 3.2(3) . . . . ?
P3 Pd1 P1 C1 44.6(5) . . . . ?
Cl1 Pd1 P1 C1 -175.7(3) . . . . ?
Pd1 Pd1 P1 C1 -33.8(3) 6 . . . ?
N1 Pd1 P1 C7P -111.7(3) . . . . ?
P3 Pd1 P1 C7P -70.3(5) . . . . ?
Cl1 Pd1 P1 C7P 69.4(3) . . . . ?
Pd1 Pd1 P1 C7P -148.7(2) 6 . . . ?
N1 Pd1 P3 C13P 93.9(3) . . . . ?
P1 Pd1 P3 C13P 52.3(5) . . . . ?
Cl1 Pd1 P3 C13P -87.6(3) . . . . ?
Pd1 Pd1 P3 C13P 130.4(3) 6 . . . ?
N1 Pd1 P3 C19P -145.6(3) . . . . ?
P1 Pd1 P3 C19P 172.8(4) . . . . ?
Cl1 Pd1 P3 C19P 32.9(3) . . . . ?
Pd1 Pd1 P3 C19P -109.1(3) 6 . . . ?
N1 Pd1 P3 C1 -22.4(3) . . . 6 ?
P1 Pd1 P3 C1 -64.1(5) . . . 6 ?
Cl1 Pd1 P3 C1 156.1(3) . . . 6 ?
Pd1 Pd1 P3 C1 14.1(3) 6 . . 6 ?
P3 Pd1 N1 C3 -81.50(6) . . . . ?
P1 Pd1 N1 C3 91.40(5) . . . . ?
Cl1 Pd1 N1 C3 -106(3) . . . . ?
Pd1 Pd1 N1 C3 180.0 6 . . . ?
P3 Pd1 N1 Pd1 98.50(6) . . . 6 ?
P1 Pd1 N1 Pd1 -88.60(5) . . . 6 ?
Cl1 Pd1 N1 Pd1 74(3) . . . 6 ?
C1P P1 C1 P3 -75.0(5) . . . 6 ?
C7P P1 C1 P3 176.6(4) . . . 6 ?
Pd1 P1 C1 P3 55.5(5) . . . 6 ?
Pd1 N1 C3 O1 162.8(10) . . . . ?
Pd1 N1 C3 O1 -17.2(10) 6 . . . ?
Pd1 N1 C3 O1 -17.2(10) . . . 6 ?
Pd1 N1 C3 O1 162.8(10) 6 . . 6 ?
Pd1 N1 C3 C4 -2.8(10) . . . . ?
Pd1 N1 C3 C4 177.2(10) 6 . . . ?
C4 O1 C3 N1 159(2) 6 . . . ?
C9 O1 C3 N1 6(12) 6 . . . ?
C4 O1 C3 O1 -21(2) 6 . . 6 ?
C9 O1 C3 O1 -174(12) 6 . . 6 ?
C4 O1 C3 C4 -31(3) 6 . . . ?
C9 O1 C3 C4 176(11) 6 . . . ?
N1 C3 C4 O1 -30(3) . . . 6 ?
O1 C3 C4 O1 163.1(19) . . . 6 ?
N1 C3 C4 C5 160.3(8) . . . . ?
O1 C3 C4 C5 -6.3(17) . . . . ?
O1 C3 C4 C5 -169(3) 6 . . . ?
N1 C3 C4 C9 -24.1(15) . . . . ?
O1 C3 C4 C9 169.3(11) . . . . ?
O1 C3 C4 C9 6(2) 6 . . . ?
O1 C4 C5 C6 29(9) 6 . . . ?
C9 C4 C5 C6 0.0 . . . . ?
C3 C4 C5 C6 175.3(16) . . . . ?
C4 C5 C6 C7 0.0 . . . . ?
C5 C6 C7 C8 0.0 . . . . ?
C5 C6 C7 Br1 176.7(14) . . . . ?
C6 C7 C8 C9 0.0 . . . . ?
Br1 C7 C8 C9 -176.5(14) . . . . ?
C7 C8 C9 C4 0.0 . . . . ?
O1 C4 C9 C8 -168(4) 6 . . . ?
C5 C4 C9 C8 0.0 . . . . ?
C3 C4 C9 C8 -175.9(14) . . . . ?
C1 P1 C1P C2P 133.8(4) . . . . ?
C7P P1 C1P C2P -118.7(4) . . . . ?
Pd1 P1 C1P C2P 7.8(5) . . . . ?
C1 P1 C1P C6P -47.8(5) . . . . ?
C7P P1 C1P C6P 59.7(5) . . . . ?
Pd1 P1 C1P C6P -173.8(3) . . . . ?
C6P C1P C2P C3P 0.0 . . . . ?
P1 C1P C2P C3P 178.4(5) . . . . ?
C1P C2P C3P C4P 0.0 . . . . ?
C2P C3P C4P C5P 0.0 . . . . ?
C3P C4P C5P C6P 0.0 . . . . ?
C4P C5P C6P C1P 0.0 . . . . ?
C2P C1P C6P C5P 0.0 . . . . ?
P1 C1P C6P C5P -178.4(5) . . . . ?
C1P P1 C7P C8P -83.5(5) . . . . ?
C1 P1 C7P C8P 26.1(6) . . . . ?
Pd1 P1 C7P C8P 146.3(4) . . . . ?
C1P P1 C7P C12P 97.1(5) . . . . ?
C1 P1 C7P C12P -153.3(5) . . . . ?
Pd1 P1 C7P C12P -33.1(5) . . . . ?
C12P C7P C8P C9P 0.0 . . . . ?
P1 C7P C8P C9P -179.4(6) . . . . ?
C7P C8P C9P C10P 0.0 . . . . ?
C8P C9P C10P C11P 0.0 . . . . ?
C9P C10P C11P C12P 0.0 . . . . ?
C10P C11P C12P C7P 0.0 . . . . ?
C8P C7P C12P C11P 0.0 . . . . ?
P1 C7P C12P C11P 179.4(6) . . . . ?
C19P P3 C13P C14P 107.9(6) . . . . ?
C1 P3 C13P C14P -1.1(6) 6 . . . ?
Pd1 P3 C13P C14P -122.5(5) . . . . ?
C19P P3 C13P C18P -74.3(5) . . . . ?
C1 P3 C13P C18P 176.7(5) 6 . . . ?
Pd1 P3 C13P C18P 55.3(5) . . . . ?
C18P C13P C14P C15P 0.0 . . . . ?
P3 C13P C14P C15P 177.7(7) . . . . ?
C13P C14P C15P C16P 0.0 . . . . ?
C14P C15P C16P C17P 0.0 . . . . ?
C15P C16P C17P C18P 0.0 . . . . ?
C16P C17P C18P C13P 0.0 . . . . ?
C14P C13P C18P C17P 0.0 . . . . ?
P3 C13P C18P C17P -177.9(6) . . . . ?
C13P P3 C19P C20P -36.3(5) . . . . ?
C1 P3 C19P C20P 74.1(5) 6 . . . ?
Pd1 P3 C19P C20P -158.1(3) . . . . ?
C13P P3 C19P C24P 148.7(4) . . . . ?
C1 P3 C19P C24P -100.9(5) 6 . . . ?
Pd1 P3 C19P C24P 27.0(5) . . . . ?
C24P C19P C20P C21P 0.0 . . . . ?
P3 C19P C20P C21P -174.9(6) . . . . ?
C19P C20P C21P C22P 0.0 . . . . ?
C20P C21P C22P C23P 0.0 . . . . ?
C21P C22P C23P C24P 0.0 . . . . ?
C22P C23P C24P C19P 0.0 . . . . ?
C20P C19P C24P C23P 0.0 . . . . ?
P3 C19P C24P C23P 175.0(6) . . . . ?
